data_7207244
loop_
_publ_author_name
'Yeh, Chun-Ting'
'Lin, Wei-Cheng'
'Lo, Sheng-Han'
'Kao, Ching-Che'
'Lin, Chia-Her'
'Yang, Chun-Chuen'

_publ_section_title
;
 Microwave synthesis and gas sorption of calcium and strontium
 metal--organic frameworks with high thermal stability
;
_journal_issue 4
_journal_name_full CrystEngComm
_journal_page_first 1219
_journal_paper_doi 10.1039/c2ce05875h
_journal_volume 14
_journal_year 2012
_chemical_formula_moiety 'C14 H8 Ca O6 S'
_chemical_formula_sum 'C14 H8 Ca O6 S'
_chemical_formula_weight 344.34
_chemical_name_systematic
;
?
;
_space_group_IT_number 14
_symmetry_cell_setting monoclinic
_symmetry_space_group_name_Hall '-P 2yn'
_symmetry_space_group_name_H-M 'P 1 21/n 1'
_atom_sites_solution_hydrogens geom
_atom_sites_solution_primary direct
_atom_sites_solution_secondary difmap
_audit_creation_method SHELXL-97
_cell_angle_alpha 90.00
_cell_angle_beta 100.999(4)
_cell_angle_gamma 90.00
_cell_formula_units_Z 4
_cell_length_a 11.7361(10)
_cell_length_b 5.5499(4)
_cell_length_c 22.8190(18)
_cell_measurement_reflns_used 7000
_cell_measurement_temperature 295(2)
_cell_measurement_theta_max 28.3945
_cell_measurement_theta_min 2.9544
_cell_volume 1459.0(2)
_computing_cell_refinement 'SAINT V7.68A (Bruker AXS, 2009)'
_computing_data_collection 'APEX2 (Bruker AXS, 2010)'
_computing_data_reduction 'SAINT V7.68A (Bruker AXS, 2009)'
_computing_molecular_graphics 'SHELXTL (Sheldrick, 2008)'
_computing_publication_material SHELXTL
_computing_structure_refinement 'SHELXL-97 (Sheldrick, 2008)'
_computing_structure_solution 'SHELXS-97 (Sheldrick, 2008)'
_diffrn_ambient_temperature 295(2)
_diffrn_detector_area_resol_mean 8.3333
_diffrn_measured_fraction_theta_full 0.982
_diffrn_measured_fraction_theta_max 0.982
_diffrn_measurement_device_type 'Bruker APEX-II CCD'
_diffrn_measurement_method '\f and \w scans'
_diffrn_radiation_monochromator graphite
_diffrn_radiation_source 'fine-focus sealed tube'
_diffrn_radiation_type MoK\a
_diffrn_radiation_wavelength 0.71073
_diffrn_reflns_av_R_equivalents 0.0385
_diffrn_reflns_av_sigmaI/netI 0.0364
_diffrn_reflns_limit_h_max 15
_diffrn_reflns_limit_h_min -15
_diffrn_reflns_limit_k_max 7
_diffrn_reflns_limit_k_min -7
_diffrn_reflns_limit_l_max 29
_diffrn_reflns_limit_l_min -30
_diffrn_reflns_number 14915
_diffrn_reflns_theta_full 28.42
_diffrn_reflns_theta_max 28.42
_diffrn_reflns_theta_min 1.82
_exptl_absorpt_coefficient_mu 0.598
_exptl_absorpt_correction_T_max 0.9209
_exptl_absorpt_correction_T_min 0.8648
_exptl_absorpt_correction_type multi-scan
_exptl_absorpt_process_details 'SADABS V2008/1 (Bruker AXS)'
_exptl_crystal_colour colourless
_exptl_crystal_density_diffrn 1.568
_exptl_crystal_density_method 'not measured'
_exptl_crystal_description columnar
_exptl_crystal_F_000 704
_exptl_crystal_size_max 0.25
_exptl_crystal_size_mid 0.14
_exptl_crystal_size_min 0.14
_refine_diff_density_max 0.613
_refine_diff_density_min -0.517
_refine_diff_density_rms 0.080
_refine_ls_extinction_method none
_refine_ls_goodness_of_fit_ref 1.037
_refine_ls_hydrogen_treatment constr
_refine_ls_matrix_type full
_refine_ls_number_parameters 199
_refine_ls_number_reflns 3623
_refine_ls_number_restraints 0
_refine_ls_restrained_S_all 1.037
_refine_ls_R_factor_all 0.0596
_refine_ls_R_factor_gt 0.0428
_refine_ls_shift/su_max 0.000
_refine_ls_shift/su_mean 0.000
_refine_ls_structure_factor_coef Fsqd
_refine_ls_weighting_details 'calc w=1/[\s^2^(Fo^2^)+(0.0607P)^2^+0.9317P] where P=(Fo^2^+2Fc^2^)/3'
_refine_ls_weighting_scheme calc
_refine_ls_wR_factor_gt 0.1072
_refine_ls_wR_factor_ref 0.1170
_reflns_number_gt 2841
_reflns_number_total 3623
_reflns_threshold_expression >2sigma(I)
_cod_data_source_file c2ce05875h.txt
_cod_data_source_block CYCU1
_cod_original_sg_symbol_H-M 'P 21/n'
_cod_database_code 7207244

loop_
_symmetry_equiv_pos_as_xyz
'x, y, z'
'-x+1/2, y+1/2, -z+1/2'
'-x, -y, -z'
'x-1/2, -y-1/2, z-1/2'

loop_
_atom_site_label
_atom_site_type_symbol
_atom_site_fract_x
_atom_site_fract_y
_atom_site_fract_z
_atom_site_U_iso_or_equiv
_atom_site_adp_type
_atom_site_occupancy
_atom_site_symmetry_multiplicity
_atom_site_calc_flag
_atom_site_refinement_flags
Ca1 Ca 0.13571(4) 0.74108(7) 0.222238(19) 0.01908(13) Uani 1 1 d .
S1 S -0.10494(5) 0.53390(10) 0.10652(2) 0.02262(15) Uani 1 1 d .
C1 C -0.2229(2) 0.7639(4) -0.15514(10) 0.0205(4) Uani 1 1 d .
C2 C -0.1997(2) 0.7103(4) -0.08968(10) 0.0224(5) Uani 1 1 d .
C3 C -0.2315(2) 0.4911(4) -0.06887(11) 0.0317(6) Uani 1 1 d .
H3A H -0.2699 0.3777 -0.0956 0.038 Uiso 1 1 calc R
C4 C -0.2065(3) 0.4401(4) -0.00839(11) 0.0331(6) Uani 1 1 d .
H4B H -0.2290 0.2941 0.0059 0.040 Uiso 1 1 calc R
C5 C -0.1479(2) 0.6083(4) 0.03041(10) 0.0223(5) Uani 1 1 d .
C6 C -0.1188(2) 0.8303(5) 0.01045(11) 0.0318(6) Uani 1 1 d .
H6B H -0.0817 0.9448 0.0372 0.038 Uiso 1 1 calc R
C7 C -0.1455(2) 0.8797(4) -0.04991(11) 0.0312(6) Uani 1 1 d .
H7A H -0.1266 1.0292 -0.0638 0.037 Uiso 1 1 calc R
C8 C -0.2223(2) 0.6077(4) 0.14091(10) 0.0226(5) Uani 1 1 d .
C9 C -0.3114(2) 0.4416(5) 0.13887(11) 0.0314(6) Uani 1 1 d .
H9A H -0.3112 0.2989 0.1175 0.038 Uiso 1 1 calc R
C10 C -0.4001(2) 0.4911(4) 0.16890(12) 0.0307(6) Uani 1 1 d .
H10A H -0.4592 0.3794 0.1687 0.037 Uiso 1 1 calc R
C11 C -0.4015(2) 0.7063(4) 0.19942(10) 0.0234(5) Uani 1 1 d .
C12 C -0.3135(2) 0.8731(4) 0.19948(11) 0.0264(5) Uani 1 1 d .
H12A H -0.3156 1.0194 0.2191 0.032 Uiso 1 1 calc R
C13 C -0.2225(2) 0.8240(4) 0.17061(11) 0.0277(5) Uani 1 1 d .
H13A H -0.1628 0.9346 0.1712 0.033 Uiso 1 1 calc R
C14 C -0.4951(2) 0.7555(4) 0.23511(11) 0.0242(5) Uani 1 1 d .
O1 O -0.23746(15) 0.5883(3) -0.19088(7) 0.0267(4) Uani 1 1 d .
O2 O -0.23116(16) 0.9786(3) -0.17178(7) 0.0284(4) Uani 1 1 d .
O3 O -0.51512(16) 0.9719(3) 0.24433(8) 0.0328(4) Uani 1 1 d .
O5 O -0.00881(15) 0.6913(3) 0.13038(7) 0.0280(4) Uani 1 1 d .
O4 O -0.54184(17) 0.5775(3) 0.25367(9) 0.0369(5) Uani 1 1 d .
O6 O -0.08874(17) 0.2782(3) 0.11028(8) 0.0315(4) Uani 1 1 d .

loop_
_atom_site_aniso_label
_atom_site_aniso_U_11
_atom_site_aniso_U_22
_atom_site_aniso_U_33
_atom_site_aniso_U_23
_atom_site_aniso_U_13
_atom_site_aniso_U_12
Ca1 0.0237(3) 0.0184(2) 0.0150(2) -0.00058(15) 0.00327(17) -0.00238(17)
S1 0.0275(3) 0.0264(3) 0.0140(3) 0.0008(2) 0.0041(2) 0.0019(2)
C1 0.0201(11) 0.0255(11) 0.0159(10) 0.0016(8) 0.0035(8) 0.0008(9)
C2 0.0274(12) 0.0260(11) 0.0137(10) 0.0001(8) 0.0039(9) 0.0028(9)
C3 0.0474(16) 0.0274(12) 0.0175(11) -0.0005(9) -0.0009(11) -0.0084(11)
C4 0.0522(17) 0.0261(12) 0.0204(12) 0.0030(9) 0.0051(11) -0.0095(12)
C5 0.0254(12) 0.0272(11) 0.0138(10) 0.0020(8) 0.0027(9) 0.0017(9)
C6 0.0435(16) 0.0274(12) 0.0226(12) -0.0030(9) 0.0016(11) -0.0064(11)
C7 0.0480(17) 0.0227(11) 0.0221(12) 0.0011(9) 0.0045(11) -0.0076(11)
C8 0.0267(12) 0.0259(11) 0.0163(10) 0.0016(8) 0.0070(9) 0.0023(9)
C9 0.0396(16) 0.0267(12) 0.0299(13) -0.0094(10) 0.0115(11) -0.0041(11)
C10 0.0325(14) 0.0258(12) 0.0361(14) -0.0068(10) 0.0126(11) -0.0067(10)
C11 0.0247(12) 0.0235(11) 0.0220(11) 0.0001(8) 0.0050(9) 0.0011(9)
C12 0.0319(14) 0.0201(11) 0.0280(12) -0.0036(9) 0.0079(10) -0.0018(9)
C13 0.0305(14) 0.0248(11) 0.0289(13) -0.0009(9) 0.0085(10) -0.0037(10)
C14 0.0247(12) 0.0248(11) 0.0224(11) -0.0015(8) 0.0023(9) -0.0003(9)
O1 0.0341(10) 0.0301(9) 0.0150(8) -0.0035(6) 0.0025(7) 0.0014(7)
O2 0.0369(10) 0.0263(8) 0.0239(9) 0.0086(7) 0.0102(7) 0.0048(7)
O3 0.0342(10) 0.0256(9) 0.0415(11) -0.0071(7) 0.0143(8) 0.0030(7)
O5 0.0246(9) 0.0396(10) 0.0179(8) -0.0007(7) -0.0005(7) -0.0037(7)
O4 0.0392(11) 0.0314(10) 0.0449(11) -0.0003(8) 0.0205(9) -0.0088(8)
O6 0.0435(11) 0.0273(9) 0.0248(9) 0.0028(7) 0.0094(8) 0.0075(8)

loop_
_atom_type_symbol
_atom_type_description
_atom_type_scat_dispersion_real
_atom_type_scat_dispersion_imag
_atom_type_scat_source
C C 0.0033 0.0016 'International Tables Vol C Tables 4.2.6.8 and 6.1.1.4'
H H 0.0000 0.0000 'International Tables Vol C Tables 4.2.6.8 and 6.1.1.4'
O O 0.0106 0.0060 'International Tables Vol C Tables 4.2.6.8 and 6.1.1.4'
Ca Ca 0.2262 0.3064 'International Tables Vol C Tables 4.2.6.8 and 6.1.1.4'
S S 0.1246 0.1234 'International Tables Vol C Tables 4.2.6.8 and 6.1.1.4'

loop_
_geom_angle_atom_site_label_1
_geom_angle_atom_site_label_2
_geom_angle_atom_site_label_3
_geom_angle
_geom_angle_site_symmetry_1
_geom_angle_site_symmetry_3
O3 Ca1 O4 95.51(7) 2_445 2_455
O3 Ca1 O2 169.06(7) 2_445 3_575
O4 Ca1 O2 82.73(6) 2_455 3_575
O3 Ca1 O1 88.64(6) 2_445 3_565
O4 Ca1 O1 175.26(6) 2_455 3_565
O2 Ca1 O1 92.76(6) 3_575 3_565
O3 Ca1 O1 107.69(7) 2_445 4_676
O4 Ca1 O1 74.60(7) 2_455 4_676
O2 Ca1 O1 82.33(6) 3_575 4_676
O1 Ca1 O1 106.34(4) 3_565 4_676
O3 Ca1 O5 80.80(6) 2_445 .
O4 Ca1 O5 90.63(7) 2_455 .
O2 Ca1 O5 88.41(6) 3_575 .
O1 Ca1 O5 87.77(6) 3_565 .
O1 Ca1 O5 163.40(6) 4_676 .
O3 Ca1 O2 73.45(6) 2_445 4_676
O4 Ca1 O2 110.60(6) 2_455 4_676
O2 Ca1 O2 117.31(4) 3_575 4_676
O1 Ca1 O2 72.76(5) 3_565 4_676
O1 Ca1 O2 48.11(5) 4_676 4_676
O5 Ca1 O2 147.75(6) . 4_676
O3 Ca1 C1 87.12(7) 2_445 4_676
O4 Ca1 C1 89.39(7) 2_455 4_676
O2 Ca1 C1 103.63(6) 3_575 4_676
O1 Ca1 C1 93.11(6) 3_565 4_676
O1 Ca1 C1 24.53(6) 4_676 4_676
O5 Ca1 C1 167.86(6) . 4_676
O2 Ca1 C1 24.57(5) 4_676 4_676
O3 Ca1 Ca1 81.83(5) 2_445 2_545
O4 Ca1 Ca1 146.69(6) 2_455 2_545
O2 Ca1 Ca1 105.57(5) 3_575 2_545
O1 Ca1 Ca1 36.23(4) 3_565 2_545
O1 Ca1 Ca1 74.69(4) 4_676 2_545
O5 Ca1 Ca1 121.29(4) . 2_545
O2 Ca1 Ca1 36.72(3) 4_676 2_545
C1 Ca1 Ca1 57.37(4) 4_676 2_545
O3 Ca1 Ca1 141.98(5) 2_445 2
O4 Ca1 Ca1 70.98(5) 2_455 2
O2 Ca1 Ca1 47.43(4) 3_575 2
O1 Ca1 Ca1 107.00(5) 3_565 2
O1 Ca1 Ca1 35.12(4) 4_676 2
O5 Ca1 Ca1 132.84(4) . 2
O2 Ca1 Ca1 78.43(4) 4_676 2
C1 Ca1 Ca1 58.28(4) 4_676 2
Ca1 Ca1 Ca1 90.74(2) 2_545 2
O6 S1 O5 119.36(11) . .
O6 S1 C8 108.07(11) . .
O5 S1 C8 108.19(11) . .
O6 S1 C5 107.52(11) . .
O5 S1 C5 106.55(11) . .
C8 S1 C5 106.48(11) . .
O2 C1 O1 123.2(2) . .
O2 C1 C2 118.8(2) . .
O1 C1 C2 117.93(19) . .
O2 C1 Ca1 74.05(13) . 4_575
O1 C1 Ca1 53.19(11) . 4_575
C2 C1 Ca1 154.39(16) . 4_575
C7 C2 C3 119.7(2) . .
C7 C2 C1 119.7(2) . .
C3 C2 C1 120.5(2) . .
C2 C3 C4 120.2(2) . .
C2 C3 H3A 119.9 . .
C4 C3 H3A 119.9 . .
C5 C4 C3 119.2(2) . .
C5 C4 H4B 120.4 . .
C3 C4 H4B 120.4 . .
C4 C5 C6 121.2(2) . .
C4 C5 S1 119.24(18) . .
C6 C5 S1 119.50(18) . .
C5 C6 C7 118.9(2) . .
C5 C6 H6B 120.5 . .
C7 C6 H6B 120.5 . .
C2 C7 C6 120.7(2) . .
C2 C7 H7A 119.6 . .
C6 C7 H7A 119.6 . .
C13 C8 C9 121.5(2) . .
C13 C8 S1 119.79(18) . .
C9 C8 S1 118.64(18) . .
C10 C9 C8 119.1(2) . .
C10 C9 H9A 120.5 . .
C8 C9 H9A 120.5 . .
C9 C10 C11 120.3(2) . .
C9 C10 H10A 119.8 . .
C11 C10 H10A 119.8 . .
C10 C11 C12 119.7(2) . .
C10 C11 C14 120.5(2) . .
C12 C11 C14 119.7(2) . .
C13 C12 C11 120.7(2) . .
C13 C12 H12A 119.7 . .
C11 C12 H12A 119.7 . .
C8 C13 C12 118.6(2) . .
C8 C13 H13A 120.7 . .
C12 C13 H13A 120.7 . .
O4 C14 O3 126.7(2) . .
O4 C14 C11 116.9(2) . .
O3 C14 C11 116.4(2) . .
C1 O1 Ca1 141.08(15) . 3_565
C1 O1 Ca1 102.28(14) . 4_575
Ca1 O1 Ca1 108.64(6) 3_565 4_575
C1 O2 Ca1 140.01(15) . 3_575
C1 O2 Ca1 81.38(13) . 4_575
Ca1 O2 Ca1 95.84(5) 3_575 4_575
C14 O3 Ca1 146.38(17) . 2_455
S1 O5 Ca1 138.82(10) . .
C14 O4 Ca1 174.09(18) . 2_445

loop_
_geom_bond_atom_site_label_1
_geom_bond_atom_site_label_2
_geom_bond_distance
_geom_bond_site_symmetry_2
Ca1 O3 2.2867(17) 2_445
Ca1 O4 2.2874(18) 2_455
Ca1 O2 2.3438(16) 3_575
Ca1 O1 2.3678(17) 3_565
Ca1 O1 2.4324(17) 4_676
Ca1 O5 2.4475(17) .
Ca1 O2 2.8869(18) 4_676
Ca1 C1 2.969(2) 4_676
Ca1 Ca1 3.8994(7) 2_545
Ca1 Ca1 3.8994(7) 2
S1 O6 1.4322(17) .
S1 O5 1.4484(18) .
S1 C8 1.759(2) .
S1 C5 1.763(2) .
C1 O2 1.248(3) .
C1 O1 1.261(3) .
C1 C2 1.496(3) .
C1 Ca1 2.969(2) 4_575
C2 C7 1.375(3) .
C2 C3 1.383(3) .
C3 C4 1.384(3) .
C3 H3A 0.9300 .
C4 C5 1.377(3) .
C4 H4B 0.9300 .
C5 C6 1.379(3) .
C6 C7 1.380(3) .
C6 H6B 0.9300 .
C7 H7A 0.9300 .
C8 C13 1.379(3) .
C8 C9 1.387(3) .
C9 C10 1.379(3) .
C9 H9A 0.9300 .
C10 C11 1.384(3) .
C10 H10A 0.9300 .
C11 C12 1.387(3) .
C11 C14 1.512(3) .
C12 C13 1.384(3) .
C12 H12A 0.9300 .
C13 H13A 0.9300 .
C14 O4 1.243(3) .
C14 O3 1.249(3) .
O1 Ca1 2.3678(17) 3_565
O1 Ca1 2.4324(17) 4_575
O2 Ca1 2.3438(16) 3_575
O2 Ca1 2.8870(18) 4_575
O3 Ca1 2.2868(17) 2_455
O4 Ca1 2.2874(18) 2_445
